data_2206966
loop_
_publ_author_name
'Li, Xiao-Zeng'
'He, Jun-Hong'
'Zhang, Wen-Qin'
'Liu, Bao-Lin'

_publ_section_title
;A new heterotrinuclear macrocyclic complex: bis(\m-diethyl
 5,6,7,8,15,16-hexahydro-6,7-dioxo-5,8,14,17-tetraazadibenzo[<i>a</i>,<i>g</i>]cyclotetradecine-13,18-dicarboxylato)-1\k^4^<i>N</i>:2\k^2^<i>O</i>^6^,<i>O</i>^7^;2\k<i>O</i>^6^,<i>O</i>^7^:3\k^4^<i>N</i>-dimethanoldinickel(II)zinc(II)
 bis(perchlorate)
;
_journal_coeditor_code HG6213
_journal_issue 10
_journal_name_full 'Acta Crystallographica Section E'
_journal_page_first m2018
_journal_page_last m2020
_journal_paper_doi 10.1107/S160053680502828X
_journal_volume 61
_journal_year 2005
_chemical_formula_iupac '[Ni2 Zn (C24 H22 N4 O6)2 (C H4 O)2] (Cl O4)2'
_chemical_formula_moiety 'C50 H52 N8 Ni2 O14 Zn 2+ , 2Cl O4 -'
_chemical_formula_sum 'C50 H52 Cl2 N8 Ni2 O22 Zn'
_chemical_formula_weight 1370.69
_chemical_name_systematic
;
bis(\m-diethyl
5,6,7,8,15,16-hexahydro-6,7-dioxo-5,8,14,17-
tetraazadibenzo[a,g]cyclotetradecine-13,18-
dicarboxylate)-1\k^4^N:2\k^2^O^6^,O^7^;2\kO^6^,O^7^:3\k^4^N-
dimethanoldinickel(II)zinc(II) bis(perchlorate)
;
_space_group_IT_number 14
_symmetry_cell_setting monoclinic
_symmetry_space_group_name_Hall '-P 2ybc'
_symmetry_space_group_name_H-M 'P 1 21/c 1'
_atom_sites_solution_hydrogens geom
_atom_sites_solution_primary direct
_atom_sites_solution_secondary difmap
_cell_angle_alpha 90.00
_cell_angle_beta 99.308(2)
_cell_angle_gamma 90.00
_cell_formula_units_Z 2
_cell_length_a 10.4582(16)
_cell_length_b 12.8031(19)
_cell_length_c 21.161(3)
_cell_measurement_reflns_used 4578
_cell_measurement_temperature 293(2)
_cell_measurement_theta_max 26.37
_cell_measurement_theta_min 2.52
_cell_volume 2796.1(7)
_computing_cell_refinement SMART
_computing_data_collection 'SMART (Bruker, 1997)'
_computing_data_reduction 'SAINT (Bruker, 1997)'
_computing_molecular_graphics 'SHELXTL (Bruker, 1997)'
_computing_publication_material SHELXTL
_computing_structure_refinement 'SHELXL97 (Sheldrick, 1997)'
_computing_structure_solution 'SHELXS97 (Sheldrick, 1997)'
_diffrn_ambient_temperature 293(2)
_diffrn_measured_fraction_theta_full 0.998
_diffrn_measured_fraction_theta_max 0.998
_diffrn_measurement_device_type 'Bruker APEX-II CCD area-detector'
_diffrn_measurement_method '\f and \w'
_diffrn_radiation_monochromator graphite
_diffrn_radiation_source 'fine-focus sealed tube'
_diffrn_radiation_type 'Mo K\a'
_diffrn_radiation_wavelength 0.71073
_diffrn_reflns_av_R_equivalents 0.0223
_diffrn_reflns_av_sigmaI/netI 0.0280
_diffrn_reflns_limit_h_max 12
_diffrn_reflns_limit_h_min -12
_diffrn_reflns_limit_k_max 13
_diffrn_reflns_limit_k_min -15
_diffrn_reflns_limit_l_max 24
_diffrn_reflns_limit_l_min -25
_diffrn_reflns_number 14921
_diffrn_reflns_theta_full 25.03
_diffrn_reflns_theta_max 25.03
_diffrn_reflns_theta_min 1.87
_diffrn_standards_decay_% 0
_diffrn_standards_number 0
_exptl_absorpt_coefficient_mu 1.276
_exptl_absorpt_correction_T_max 0.836
_exptl_absorpt_correction_T_min 0.674
_exptl_absorpt_correction_type multi-scan
_exptl_absorpt_process_details '(SADABS; Sheldrick, 1996)'
_exptl_crystal_colour Red
_exptl_crystal_density_diffrn 1.628
_exptl_crystal_density_method 'not measured'
_exptl_crystal_description Block
_exptl_crystal_F_000 1408
_exptl_crystal_size_max 0.32
_exptl_crystal_size_mid 0.22
_exptl_crystal_size_min 0.14
_refine_diff_density_max 0.573
_refine_diff_density_min -0.455
_refine_ls_extinction_method none
_refine_ls_goodness_of_fit_ref 1.066
_refine_ls_hydrogen_treatment constr
_refine_ls_matrix_type full
_refine_ls_number_parameters 450
_refine_ls_number_reflns 4941
_refine_ls_number_restraints 66
_refine_ls_restrained_S_all 1.150
_refine_ls_R_factor_all 0.0468
_refine_ls_R_factor_gt 0.0365
_refine_ls_shift/su_max 0.001
_refine_ls_shift/su_mean 0.000
_refine_ls_structure_factor_coef Fsqd
_refine_ls_weighting_details 'calc w = 1/[\s^2^(Fo^2^)+(0.0666P)^2^+2.4619P] where P = (Fo^2^+2Fc^2^)/3'
_refine_ls_weighting_scheme calc
_refine_ls_wR_factor_gt 0.0997
_refine_ls_wR_factor_ref 0.1055
_reflns_number_gt 4033
_reflns_number_total 4941
_reflns_threshold_expression I>2\s(I)
_cod_data_source_file hg6213.cif
_cod_data_source_block I
_cod_depositor_comments
;
The following automatic conversions were performed:
'_symmetry_cell_setting' value 'Monoclinic' changed to 'monoclinic'
according to '/home/saulius/struct/CIF-dictionaries/cif_core.dic'
dictionary named 'cif_core.dic' version 2.4.1 from 2010-06-29.

Automatic conversion script
Id: cif_fix_enum 1527 2010-12-29 10:47:43Z saulius 

The following automatic conversions were performed:

'_symmetry_cell_setting' value 'Monoclinic' changed to 'monoclinic'
according to /home/saulius/struct/CIF-dictionaries/cif_core.dic
dictionary named 'cif_core.dic' version 2.4.1 from 2010-06-29.

Automatic conversion script
Id: cif_fix_values 1715 2011-07-08 13:25:40Z adriana 
;
_cod_original_sg_symbol_H-M 'P 21/c'
_cod_database_code 2206966
_cod_database_fobs_code 2206966

loop_
_symmetry_equiv_pos_as_xyz
'x, y, z'
'-x, y+1/2, -z+1/2'
'-x, -y, -z'
'x, -y-1/2, z-1/2'

loop_
_atom_site_label
_atom_site_fract_x
_atom_site_fract_y
_atom_site_fract_z
_atom_site_U_iso_or_equiv
_atom_site_adp_type
_atom_site_calc_flag
_atom_site_refinement_flags
_atom_site_occupancy
_atom_site_disorder_assembly
_atom_site_disorder_group
_atom_site_type_symbol
Zn1 0.0000 0.5000 0.0000 0.03950(16) Uani d S 1 . . Zn
Ni1 0.09841(4) 0.87155(3) 0.092050(17) 0.03067(13) Uani d . 1 . . Ni
O1 0.1630(2) 0.59102(16) 0.03684(11) 0.0426(6) Uani d . 1 . . O
O2 -0.0858(2) 0.64318(16) -0.00006(11) 0.0412(5) Uani d . 1 . . O
O3 -0.1554(3) 1.19502(19) 0.07869(12) 0.0579(7) Uani d . 1 . . O
O4 -0.2393(3) 1.09412(18) 0.14823(13) 0.0544(7) Uani d . 1 . . O
O5 0.4839(3) 1.0338(2) 0.21190(14) 0.0693(8) Uani d . 1 . . O
O6 0.4382(3) 0.9111(2) 0.27852(12) 0.0647(8) Uani d D 1 . . O
O7 -0.0360(3) 0.4733(2) 0.09456(12) 0.0648(8) Uani d D 1 . . O
H7A 0.0304 0.4453 0.1242 0.078 Uiso calc RD 1 A 1 H
N1 -0.0029(3) 0.9840(2) 0.10981(12) 0.0350(6) Uani d . 1 . . N
N2 0.2241(3) 0.9188(2) 0.15815(12) 0.0360(6) Uani d . 1 B . N
N3 0.2022(2) 0.76111(19) 0.07293(12) 0.0320(6) Uani d . 1 B . N
N4 -0.0337(2) 0.81323(19) 0.03222(11) 0.0314(6) Uani d . 1 . . N
C1 0.1308(3) 0.6820(2) 0.04652(14) 0.0333(7) Uani d . 1 . . C
C2 -0.0101(3) 0.7129(2) 0.02423(14) 0.0328(7) Uani d . 1 . . C
C3 -0.1520(3) 0.8586(2) 0.00444(14) 0.0332(7) Uani d . 1 . . C
C4 -0.2291(3) 0.8145(3) -0.04862(16) 0.0416(8) Uani d . 1 . . C
H4 -0.2027 0.7530 -0.0660 0.050 Uiso calc R 1 . . H
C5 -0.3446(3) 0.8609(3) -0.07584(17) 0.0456(8) Uani d . 1 . . C
H5 -0.3944 0.8303 -0.1114 0.055 Uiso calc R 1 . . H
C6 -0.3867(3) 0.9512(3) -0.05123(17) 0.0450(8) Uani d . 1 . . C
H6 -0.4658 0.9805 -0.0689 0.054 Uiso calc R 1 . . H
C7 -0.3103(3) 0.9980(3) 0.00003(16) 0.0408(8) Uani d . 1 . . C
H7 -0.3381 1.0599 0.0163 0.049 Uiso calc R 1 . . H
C8 -0.1918(3) 0.9546(2) 0.02839(14) 0.0337(7) Uani d . 1 . . C
C9 -0.1157(3) 1.0114(2) 0.08114(15) 0.0347(7) Uani d . 1 . . C
C10 -0.1730(3) 1.1123(3) 0.10166(16) 0.0397(8) Uani d . 1 . . C
C11 -0.2838(5) 1.1837(3) 0.1820(2) 0.0656(12) Uani d . 1 . . C
H11A -0.3777 1.1875 0.1739 0.079 Uiso calc R 1 . . H
H11B -0.2496 1.2481 0.1672 0.079 Uiso calc R 1 . . H
C12 -0.2371(6) 1.1693(4) 0.2508(3) 0.0906(17) Uani d . 1 . . C
H12A -0.2556 1.0994 0.2630 0.136 Uiso calc R 1 . . H
H12B -0.2799 1.2181 0.2748 0.136 Uiso calc R 1 . . H
H12C -0.1453 1.1811 0.2596 0.136 Uiso calc R 1 . . H
C13 0.0640(4) 1.0516(3) 0.16191(17) 0.0464(8) Uani d . 1 . . C
H13A 0.0025 1.0773 0.1880 0.056 Uiso calc R 1 . . H
H13B 0.1031 1.1111 0.1440 0.056 Uiso calc R 1 . . H
C14 0.1661(4) 0.9873(3) 0.20177(17) 0.0474(9) Uani d . 1 . . C
H14A 0.2319 1.0322 0.2253 0.057 Uiso calc R 1 . . H
H14B 0.1281 0.9457 0.2323 0.057 Uiso calc R 1 . . H
C15 0.3458(3) 0.8956(2) 0.16970(15) 0.0364(7) Uani d . 1 . . C
C16 0.4316(3) 0.9550(3) 0.22274(17) 0.0465(8) Uani d . 1 B . C
C17 0.5396(16) 0.9642(14) 0.3252(5) 0.096(7) Uani d PDU 0.50 B 1 C
H17A 0.6224 0.9595 0.3103 0.116 Uiso calc PR 0.50 B 1 H
H17B 0.5179 1.0376 0.3279 0.116 Uiso calc PR 0.50 B 1 H
C18 0.5503(13) 0.9164(12) 0.3890(4) 0.083(4) Uani d PDU 0.50 B 1 C
H18A 0.6159 0.9519 0.4182 0.124 Uiso calc PR 0.50 B 1 H
H18B 0.5733 0.8441 0.3865 0.124 Uiso calc PR 0.50 B 1 H
H18C 0.4687 0.9218 0.4040 0.124 Uiso calc PR 0.50 B 1 H
C17' 0.5032(15) 0.9727(10) 0.3347(4) 0.063(4) Uani d PDU 0.50 B 2 C
H17C 0.5949 0.9798 0.3328 0.076 Uiso calc PR 0.50 B 2 H
H17D 0.4657 1.0421 0.3341 0.076 Uiso calc PR 0.50 B 2 H
C18' 0.4855(15) 0.9174(14) 0.3948(4) 0.103(5) Uani d PDU 0.50 B 2 C
H18D 0.5256 0.9571 0.4312 0.155 Uiso calc PR 0.50 B 2 H
H18E 0.5247 0.8496 0.3957 0.155 Uiso calc PR 0.50 B 2 H
H18F 0.3946 0.9101 0.3963 0.155 Uiso calc PR 0.50 B 2 H
C19 0.4083(3) 0.8237(2) 0.13170(14) 0.0350(7) Uani d . 1 B . C
C20 0.5447(3) 0.8198(3) 0.14174(18) 0.0474(8) Uani d . 1 . . C
H20 0.5912 0.8607 0.1739 0.057 Uiso calc R 1 B . H
C21 0.6109(3) 0.7573(3) 0.10531(18) 0.0509(9) Uani d . 1 B . C
H21 0.7009 0.7554 0.1127 0.061 Uiso calc R 1 . . H
C22 0.5414(4) 0.6975(3) 0.05767(18) 0.0527(9) Uani d . 1 . . C
H22 0.5854 0.6571 0.0316 0.063 Uiso calc R 1 B . H
C23 0.4079(3) 0.6963(3) 0.04780(17) 0.0440(8) Uani d . 1 B . C
H23 0.3633 0.6540 0.0159 0.053 Uiso calc R 1 . . H
C24 0.3388(3) 0.7578(2) 0.08496(14) 0.0339(7) Uani d . 1 . . C
C25 -0.1622(6) 0.4970(9) 0.1162(5) 0.091(3) Uani d PDU 0.55 C 1 C
H25A -0.1565 0.4792 0.1606 0.137 Uiso calc PR 0.55 C 1 H
H25B -0.2300 0.4570 0.0913 0.137 Uiso calc PR 0.55 C 1 H
H25C -0.1811 0.5701 0.1106 0.137 Uiso calc PR 0.55 C 1 H
C25' -0.0848(15) 0.5460(8) 0.1408(5) 0.092(4) Uani d PDU 0.45 C 2 C
H25D -0.0877 0.5101 0.1804 0.138 Uiso calc PR 0.45 C 2 H
H25E -0.1702 0.5697 0.1231 0.138 Uiso calc PR 0.45 C 2 H
H25F -0.0276 0.6050 0.1487 0.138 Uiso calc PR 0.45 C 2 H
Cl1 0.13532(11) 0.31465(8) 0.23432(5) 0.0682(3) Uani d D 1 . . Cl
O8 0.0090(10) 0.3197(11) 0.1982(7) 0.154(7) Uani d PD 0.50 D 1 O
O9 0.1541(12) 0.3932(7) 0.2800(5) 0.110(4) Uani d PD 0.50 D 1 O
O10 0.2299(16) 0.3271(17) 0.1925(8) 0.310(13) Uani d PD 0.50 D 1 O
O11 0.1535(16) 0.2166(5) 0.2648(5) 0.139(5) Uani d PD 0.50 D 1 O
O8' 0.2364(8) 0.2447(8) 0.2286(6) 0.105(3) Uani d PD 0.50 D 2 O
O9' 0.0479(11) 0.3093(7) 0.1760(4) 0.114(6) Uani d PD 0.50 D 2 O
O10' 0.1810(14) 0.4145(6) 0.2482(6) 0.152(7) Uani d PD 0.50 D 2 O
O11' 0.0700(13) 0.2790(13) 0.2861(5) 0.204(7) Uani d PD 0.50 D 2 O

loop_
_atom_site_aniso_label
_atom_site_aniso_U_11
_atom_site_aniso_U_22
_atom_site_aniso_U_33
_atom_site_aniso_U_12
_atom_site_aniso_U_13
_atom_site_aniso_U_23
Zn1 0.0447(3) 0.0254(3) 0.0457(3) 0.0019(2) -0.0010(2) -0.0052(2)
Ni1 0.0331(2) 0.0274(2) 0.0311(2) -0.00017(15) 0.00369(16) -0.00426(15)
O1 0.0400(13) 0.0276(12) 0.0572(14) 0.0048(10) -0.0008(11) -0.0072(10)
O2 0.0402(13) 0.0278(11) 0.0512(14) 0.0004(10) -0.0060(10) -0.0059(10)
O3 0.086(2) 0.0345(14) 0.0568(16) 0.0077(13) 0.0227(14) 0.0039(12)
O4 0.0719(18) 0.0347(13) 0.0654(16) 0.0086(12) 0.0374(14) -0.0039(12)
O5 0.075(2) 0.0592(18) 0.0658(18) -0.0268(16) -0.0135(15) -0.0027(14)
O6 0.079(2) 0.0704(19) 0.0386(14) -0.0145(15) -0.0091(13) -0.0017(13)
O7 0.077(2) 0.0708(19) 0.0471(15) 0.0181(16) 0.0105(14) 0.0089(13)
N1 0.0420(16) 0.0298(14) 0.0342(14) -0.0012(11) 0.0089(12) -0.0055(11)
N2 0.0420(16) 0.0334(14) 0.0322(14) -0.0016(12) 0.0052(11) -0.0055(11)
N3 0.0310(14) 0.0302(13) 0.0341(13) -0.0010(11) 0.0035(11) -0.0022(11)
N4 0.0339(14) 0.0269(13) 0.0322(13) 0.0023(10) 0.0018(10) -0.0036(10)
C1 0.0372(17) 0.0308(17) 0.0312(15) 0.0011(13) 0.0031(13) -0.0016(13)
C2 0.0354(17) 0.0313(16) 0.0309(15) 0.0017(13) 0.0026(12) -0.0030(13)
C3 0.0359(17) 0.0292(16) 0.0350(16) 0.0012(13) 0.0071(13) 0.0035(13)
C4 0.045(2) 0.0330(17) 0.0441(18) 0.0036(14) -0.0023(15) -0.0031(14)
C5 0.045(2) 0.0408(19) 0.0459(19) -0.0002(15) -0.0078(16) 0.0023(15)
C6 0.0369(18) 0.045(2) 0.051(2) 0.0055(15) 0.0025(15) 0.0101(16)
C7 0.0420(19) 0.0358(18) 0.0461(19) 0.0100(14) 0.0118(15) 0.0051(15)
C8 0.0381(17) 0.0314(16) 0.0332(16) 0.0016(13) 0.0108(13) 0.0026(13)
C9 0.0412(18) 0.0301(16) 0.0346(16) 0.0020(14) 0.0121(14) 0.0030(13)
C10 0.0461(19) 0.0338(18) 0.0396(18) 0.0050(14) 0.0078(15) -0.0021(14)
C11 0.080(3) 0.043(2) 0.084(3) 0.013(2) 0.042(2) -0.013(2)
C12 0.109(4) 0.082(4) 0.083(4) -0.003(3) 0.024(3) -0.041(3)
C13 0.050(2) 0.0393(19) 0.050(2) -0.0022(16) 0.0072(16) -0.0178(16)
C14 0.050(2) 0.051(2) 0.0404(19) 0.0012(17) 0.0052(16) -0.0165(16)
C15 0.0396(19) 0.0348(17) 0.0331(16) -0.0065(14) 0.0013(13) 0.0033(13)
C16 0.044(2) 0.051(2) 0.042(2) -0.0033(17) -0.0014(15) -0.0033(16)
C17 0.096(9) 0.124(10) 0.068(8) -0.025(7) 0.009(6) -0.024(7)
C18 0.097(8) 0.078(6) 0.067(6) -0.012(6) -0.008(5) 0.012(5)
C17' 0.082(7) 0.064(6) 0.034(5) -0.002(5) -0.017(5) -0.017(4)
C18' 0.119(9) 0.109(8) 0.072(7) -0.006(8) -0.012(6) -0.018(6)
C19 0.0357(17) 0.0338(17) 0.0346(16) -0.0031(13) 0.0025(13) 0.0039(13)
C20 0.0383(19) 0.051(2) 0.051(2) -0.0040(16) 0.0005(16) 0.0009(17)
C21 0.0322(18) 0.059(2) 0.060(2) 0.0032(16) 0.0055(16) 0.0030(19)
C22 0.043(2) 0.061(2) 0.056(2) 0.0091(18) 0.0125(17) -0.0021(19)
C23 0.0401(19) 0.047(2) 0.0440(19) 0.0024(15) 0.0039(15) -0.0071(16)
C24 0.0333(16) 0.0334(16) 0.0344(16) 0.0023(13) 0.0037(13) 0.0055(13)
C25 0.096(6) 0.099(7) 0.084(6) 0.014(5) 0.027(5) 0.016(5)
C25' 0.107(8) 0.092(7) 0.086(7) 0.024(6) 0.041(6) 0.022(6)
Cl1 0.0716(7) 0.0520(6) 0.0722(7) -0.0023(5) -0.0150(6) -0.0114(5)
O8 0.071(6) 0.158(12) 0.210(16) -0.007(7) -0.049(8) -0.048(10)
O9 0.144(9) 0.074(6) 0.101(8) 0.031(6) -0.013(6) -0.045(5)
O10 0.34(3) 0.39(3) 0.26(2) -0.07(2) 0.23(2) -0.01(2)
O11 0.211(13) 0.057(5) 0.112(8) -0.005(7) -0.081(9) 0.014(5)
O8' 0.077(5) 0.092(7) 0.136(9) 0.018(5) -0.013(5) -0.050(6)
O9' 0.171(13) 0.046(4) 0.093(6) 0.022(6) -0.076(8) 0.005(4)
O10' 0.219(15) 0.078(7) 0.144(12) -0.062(8) -0.015(11) -0.031(7)
O11' 0.208(15) 0.240(18) 0.181(13) 0.037(14) 0.079(12) 0.078(13)

loop_
_atom_type_symbol
_atom_type_description
_atom_type_scat_dispersion_real
_atom_type_scat_dispersion_imag
_atom_type_scat_source
C C 0.0033 0.0016
; International Tables
Vol. C, Tables 4.2.6.8 and 6.1.1.4
;
H H 0.0000 0.0000
; International Tables
Vol. C, Tables 4.2.6.8 and 6.1.1.4
;
N N 0.0061 0.0033
; International Tables
Vol. C, Tables 4.2.6.8 and 6.1.1.4
;
O O 0.0106 0.0060
; International Tables
Vol. C, Tables 4.2.6.8 and 6.1.1.4
;
Cl Cl 0.1484 0.1585
; International Tables
Vol. C, Tables 4.2.6.8 and 6.1.1.4
;
Ni Ni 0.3393 1.1124
; International Tables
Vol. C, Tables 4.2.6.8 and 6.1.1.4
;
Zn Zn 0.2839 1.4301
; International Tables
Vol. C, Tables 4.2.6.8 and 6.1.1.4
;

loop_
_geom_angle_atom_site_label_1
_geom_angle_atom_site_label_2
_geom_angle_atom_site_label_3
_geom_angle_site_symmetry_1
_geom_angle_site_symmetry_3
_geom_angle
_geom_angle_publ_flag
O2 Zn1 O2 3_565 . 180.0 yes
O2 Zn1 O1 3_565 3_565 80.37(8) ?
O2 Zn1 O1 . 3_565 99.64(8) yes
O2 Zn1 O1 3_565 . 99.64(8) yes
O2 Zn1 O1 . . 80.36(8) yes
O1 Zn1 O1 3_565 . 180.00(15) yes
O2 Zn1 O7 3_565 . 90.00(10) yes
O2 Zn1 O7 . . 90.00(10) yes
O1 Zn1 O7 3_565 . 90.20(11) yes
O1 Zn1 O7 . . 89.80(11) yes
O2 Zn1 O7 3_565 3_565 90.00(10) ?
O2 Zn1 O7 . 3_565 90.00(10) yes
O1 Zn1 O7 3_565 3_565 89.80(11) ?
O1 Zn1 O7 . 3_565 90.20(11) yes
O7 Zn1 O7 . 3_565 180.0 yes
N2 Ni1 N1 . . 87.28(12) yes
N2 Ni1 N3 . . 92.54(11) yes
N1 Ni1 N3 . . 178.49(11) yes
N2 Ni1 N4 . . 173.47(11) yes
N1 Ni1 N4 . . 93.63(11) yes
N3 Ni1 N4 . . 86.72(10) yes
C1 O1 Zn1 . . 110.89(19) ?
C2 O2 Zn1 . . 113.1(2) ?
C10 O4 C11 . . 118.3(3) ?
C16 O6 C17 . . 109.4(6) ?
C16 O6 C17' . . 116.4(5) ?
C17 O6 C17' . . 18.2(12) ?
C25 O7 C25' . . 42.6(6) ?
C25 O7 Zn1 . . 123.8(5) ?
C25' O7 Zn1 . . 130.3(5) ?
C25 O7 H7A . . 118.1 ?
C25' O7 H7A . . 95.4 ?
Zn1 O7 H7A . . 118.1 ?
C9 N1 C13 . . 118.6(3) ?
C9 N1 Ni1 . . 128.6(2) ?
C13 N1 Ni1 . . 112.7(2) ?
C15 N2 C14 . . 120.7(3) ?
C15 N2 Ni1 . . 128.5(2) ?
C14 N2 Ni1 . . 110.7(2) ?
C1 N3 C24 . . 122.5(3) ?
C1 N3 Ni1 . . 111.3(2) ?
C24 N3 Ni1 . . 126.2(2) ?
C2 N4 C3 . . 121.1(3) ?
C2 N4 Ni1 . . 109.9(2) ?
C3 N4 Ni1 . . 128.4(2) ?
O1 C1 N3 . . 129.7(3) ?
O1 C1 C2 . . 117.8(3) ?
N3 C1 C2 . . 112.5(3) ?
O2 C2 N4 . . 128.9(3) ?
O2 C2 C1 . . 117.3(3) ?
N4 C2 C1 . . 113.8(3) ?
C4 C3 N4 . . 121.7(3) ?
C4 C3 C8 . . 118.4(3) ?
N4 C3 C8 . . 119.8(3) ?
C5 C4 C3 . . 120.9(3) ?
C5 C4 H4 . . 119.5 ?
C3 C4 H4 . . 119.5 ?
C6 C5 C4 . . 121.1(3) ?
C6 C5 H5 . . 119.5 ?
C4 C5 H5 . . 119.5 ?
C5 C6 C7 . . 119.1(3) ?
C5 C6 H6 . . 120.5 ?
C7 C6 H6 . . 120.5 ?
C6 C7 C8 . . 121.7(3) ?
C6 C7 H7 . . 119.1 ?
C8 C7 H7 . . 119.1 ?
C7 C8 C3 . . 118.7(3) ?
C7 C8 C9 . . 117.8(3) ?
C3 C8 C9 . . 123.5(3) ?
N1 C9 C8 . . 124.9(3) ?
N1 C9 C10 . . 118.1(3) ?
C8 C9 C10 . . 116.9(3) ?
O3 C10 O4 . . 126.7(3) ?
O3 C10 C9 . . 123.1(3) ?
O4 C10 C9 . . 110.1(3) ?
O4 C11 C12 . . 107.7(4) ?
O4 C11 H11A . . 110.2 ?
C12 C11 H11A . . 110.2 ?
O4 C11 H11B . . 110.2 ?
C12 C11 H11B . . 110.2 ?
H11A C11 H11B . . 108.5 ?
C11 C12 H12A . . 109.5 ?
C11 C12 H12B . . 109.5 ?
H12A C12 H12B . . 109.5 ?
C11 C12 H12C . . 109.5 ?
H12A C12 H12C . . 109.5 ?
H12B C12 H12C . . 109.5 ?
N1 C13 C14 . . 107.8(3) ?
N1 C13 H13A . . 110.2 ?
C14 C13 H13A . . 110.2 ?
N1 C13 H13B . . 110.2 ?
C14 C13 H13B . . 110.2 ?
H13A C13 H13B . . 108.5 ?
N2 C14 C13 . . 107.7(3) ?
N2 C14 H14A . . 110.2 ?
C13 C14 H14A . . 110.2 ?
N2 C14 H14B . . 110.2 ?
C13 C14 H14B . . 110.2 ?
H14A C14 H14B . . 108.5 ?
N2 C15 C19 . . 124.2(3) ?
N2 C15 C16 . . 118.0(3) ?
C19 C15 C16 . . 117.6(3) ?
O5 C16 O6 . . 125.8(3) ?
O5 C16 C15 . . 121.1(3) ?
O6 C16 C15 . . 113.1(3) ?
C18 C17 O6 . . 111.0(9) ?
C18 C17 H17A . . 109.4 ?
O6 C17 H17A . . 109.4 ?
C18 C17 H17B . . 109.4 ?
O6 C17 H17B . . 109.4 ?
H17A C17 H17B . . 108.0 ?
C17 C18 H18A . . 109.5 ?
C17 C18 H18B . . 109.5 ?
H18A C18 H18B . . 109.5 ?
C17 C18 H18C . . 109.5 ?
H18A C18 H18C . . 109.5 ?
H18B C18 H18C . . 109.5 ?
C18' C17' O6 . . 108.9(8) ?
C18' C17' H17C . . 109.9 ?
O6 C17' H17C . . 109.9 ?
C18' C17' H17D . . 109.9 ?
O6 C17' H17D . . 109.9 ?
H17C C17' H17D . . 108.3 ?
C17' C18' H18D . . 109.5 ?
C17' C18' H18E . . 109.5 ?
H18D C18' H18E . . 109.5 ?
C17' C18' H18F . . 109.5 ?
H18D C18' H18F . . 109.5 ?
H18E C18' H18F . . 109.5 ?
C24 C19 C20 . . 118.7(3) ?
C24 C19 C15 . . 122.9(3) ?
C20 C19 C15 . . 118.4(3) ?
C21 C20 C19 . . 121.7(3) ?
C21 C20 H20 . . 119.2 ?
C19 C20 H20 . . 119.2 ?
C20 C21 C22 . . 118.8(3) ?
C20 C21 H21 . . 120.6 ?
C22 C21 H21 . . 120.6 ?
C21 C22 C23 . . 121.3(3) ?
C21 C22 H22 . . 119.4 ?
C23 C22 H22 . . 119.4 ?
C22 C23 C24 . . 120.9(3) ?
C22 C23 H23 . . 119.6 ?
C24 C23 H23 . . 119.6 ?
C23 C24 C19 . . 118.6(3) ?
C23 C24 N3 . . 121.2(3) ?
C19 C24 N3 . . 120.1(3) ?
O7 C25 H25A . . 109.5 ?
O7 C25 H25B . . 109.5 ?
H25A C25 H25B . . 109.5 ?
O7 C25 H25C . . 109.5 ?
H25A C25 H25C . . 109.5 ?
H25B C25 H25C . . 109.5 ?
O7 C25' H25D . . 109.5 ?
O7 C25' H25E . . 109.5 ?
H25D C25' H25E . . 109.5 ?
O7 C25' H25F . . 109.5 ?
H25D C25' H25F . . 109.5 ?
H25E C25' H25F . . 109.5 ?
O10' Cl1 O9 . . 34.4(6) ?
O10' Cl1 O8' . . 111.6(6) ?
O9 Cl1 O8' . . 119.9(6) ?
O10' Cl1 O11 . . 135.3(6) ?
O9 Cl1 O11 . . 109.5(5) ?
O8' Cl1 O11 . . 54.8(6) ?
O10' Cl1 O9' . . 112.5(6) ?
O9 Cl1 O9' . . 130.0(6) ?
O8' Cl1 O9' . . 106.5(5) ?
O11 Cl1 O9' . . 112.1(5) ?
O10' Cl1 O8 . . 109.5(9) ?
O9 Cl1 O8 . . 111.0(6) ?
O8' Cl1 O8 . . 129.2(7) ?
O11 Cl1 O8 . . 109.4(6) ?
O9' Cl1 O8 . . 27.9(9) ?
O10' Cl1 O10 . . 77.2(9) ?
O9 Cl1 O10 . . 108.4(7) ?
O8' Cl1 O10 . . 54.3(7) ?
O11 Cl1 O10 . . 108.9(7) ?
O9' Cl1 O10 . . 83.1(10) ?
O8 Cl1 O10 . . 109.7(7) ?
O10' Cl1 O11' . . 108.7(6) ?
O9 Cl1 O11' . . 74.6(7) ?
O8' Cl1 O11' . . 108.4(6) ?
O11 Cl1 O11' . . 54.7(6) ?
O9' Cl1 O11' . . 109.0(6) ?
O8 Cl1 O11' . . 84.9(9) ?
O10 Cl1 O11' . . 162.0(8) ?

loop_
_geom_bond_atom_site_label_1
_geom_bond_atom_site_label_2
_geom_bond_site_symmetry_2
_geom_bond_distance
_geom_bond_publ_flag
Zn1 O2 . 2.041(2) yes
Zn1 O2 3_565 2.041(2) ?
Zn1 O1 3_565 2.107(2) ?
Zn1 O1 . 2.107(2) yes
Zn1 O7 3_565 2.123(3) ?
Zn1 O7 . 2.123(3) yes
Ni1 N2 . 1.859(3) yes
Ni1 N1 . 1.862(3) yes
Ni1 N3 . 1.866(2) yes
Ni1 N4 . 1.872(2) yes
O1 C1 . 1.239(4) ?
O2 C2 . 1.247(4) ?
O3 C10 . 1.192(4) ?
O4 C10 . 1.315(4) ?
O4 C11 . 1.467(4) ?
O5 C16 . 1.188(5) ?
O6 C16 . 1.299(4) ?
O6 C17 . 1.491(9) ?
O6 C17' . 1.496(8) ?
O7 C25 . 1.4965(11) ?
O7 C25' . 1.4988(11) ?
O7 H7A . 0.9300 ?
N1 C9 . 1.285(4) yes
N1 C13 . 1.484(4) ?
N2 C15 . 1.291(4) yes
N2 C14 . 1.473(4) ?
N3 C1 . 1.327(4) ?
N3 C24 . 1.411(4) yes
N4 C2 . 1.324(4) ?
N4 C3 . 1.407(4) yes
C1 C2 . 1.525(4) ?
C3 C4 . 1.392(4) ?
C3 C8 . 1.417(4) ?
C4 C5 . 1.386(5) ?
C4 H4 . 0.9300 ?
C5 C6 . 1.369(5) ?
C5 H5 . 0.9300 ?
C6 C7 . 1.376(5) ?
C6 H6 . 0.9300 ?
C7 C8 . 1.402(4) ?
C7 H7 . 0.9300 ?
C8 C9 . 1.456(4) ?
C9 C10 . 1.517(4) ?
C11 C12 . 1.471(7) ?
C11 H11A . 0.9700 ?
C11 H11B . 0.9700 ?
C12 H12A . 0.9600 ?
C12 H12B . 0.9600 ?
C12 H12C . 0.9600 ?
C13 C14 . 1.497(5) ?
C13 H13A . 0.9700 ?
C13 H13B . 0.9700 ?
C14 H14A . 0.9700 ?
C14 H14B . 0.9700 ?
C15 C19 . 1.446(5) ?
C15 C16 . 1.523(5) ?
C17 C18 . 1.471(10) ?
C17 H17A . 0.9700 ?
C17 H17B . 0.9700 ?
C18 H18A . 0.9600 ?
C18 H18B . 0.9600 ?
C18 H18C . 0.9600 ?
C17' C18' . 1.493(10) ?
C17' H17C . 0.9700 ?
C17' H17D . 0.9700 ?
C18' H18D . 0.9600 ?
C18' H18E . 0.9600 ?
C18' H18F . 0.9600 ?
C19 C24 . 1.409(4) ?
C19 C20 . 1.409(5) ?
C20 C21 . 1.373(5) ?
C20 H20 . 0.9300 ?
C21 C22 . 1.376(5) ?
C21 H21 . 0.9300 ?
C22 C23 . 1.377(5) ?
C22 H22 . 0.9300 ?
C23 C24 . 1.394(5) ?
C23 H23 . 0.9300 ?
C25 H25A . 0.9600 ?
C25 H25B . 0.9600 ?
C25 H25C . 0.9600 ?
C25' H25D . 0.9600 ?
C25' H25E . 0.9600 ?
C25' H25F . 0.9600 ?
Cl1 O10' . 1.379(7) ?
Cl1 O9 . 1.386(6) ?
Cl1 O8' . 1.406(6) ?
Cl1 O11 . 1.410(6) ?
Cl1 O9' . 1.413(6) ?
Cl1 O8 . 1.417(7) ?
Cl1 O10 . 1.439(7) ?
Cl1 O11' . 1.455(7) ?

loop_
_geom_hbond_atom_site_label_D
_geom_hbond_atom_site_label_H
_geom_hbond_atom_site_label_A
_geom_hbond_distance_DH
_geom_hbond_distance_HA
_geom_hbond_distance_DA
_geom_hbond_angle_DHA
_geom_hbond_publ_flag
O7 H7A O8 0.93 2.28 2.9264 126 yes
O7 H7A O9' 0.93 2.05 2.7681 133 yes

loop_
_geom_torsion_atom_site_label_1
_geom_torsion_atom_site_label_2
_geom_torsion_atom_site_label_3
_geom_torsion_atom_site_label_4
_geom_torsion_site_symmetry_1
_geom_torsion
O2 Zn1 O1 C1 3_565 -174.0(2)
O2 Zn1 O1 C1 . 6.0(2)
O1 Zn1 O1 C1 3_565 2E1(6)
O7 Zn1 O1 C1 . -84.0(2)
O7 Zn1 O1 C1 3_565 96.0(2)
O2 Zn1 O2 C2 3_565 -15E1(10)
O1 Zn1 O2 C2 . -4.5(2)
O1 Zn1 O2 C2 3_565 175.5(2)
O7 Zn1 O2 C2 . 85.3(2)
O7 Zn1 O2 C2 3_565 -94.7(2)
O2 Zn1 O7 C25 3_565 -135.3(6)
O2 Zn1 O7 C25 . 44.7(6)
O1 Zn1 O7 C25 . 125.0(6)
O1 Zn1 O7 C25 3_565 -55.0(6)
O7 Zn1 O7 C25 3_565 3E1(10)
O2 Zn1 O7 C25' 3_565 171.1(8)
O2 Zn1 O7 C25' . -8.9(8)
O1 Zn1 O7 C25' . 71.4(8)
O1 Zn1 O7 C25' 3_565 -108.6(8)
O7 Zn1 O7 C25' 3_565 -3E1(10)
N2 Ni1 N1 C9 . 178.1(3)
N3 Ni1 N1 C9 . 95(4)
N4 Ni1 N1 C9 . -8.4(3)
N2 Ni1 N1 C13 . 2.0(2)
N3 Ni1 N1 C13 . -81(4)
N4 Ni1 N1 C13 . 175.5(2)
N1 Ni1 N2 C15 . -162.4(3)
N3 Ni1 N2 C15 . 16.1(3)
N4 Ni1 N2 C15 . 99.4(10)
N1 Ni1 N2 C14 . 20.5(2)
N3 Ni1 N2 C14 . -161.0(2)
N4 Ni1 N2 C14 . -77.7(10)
N2 Ni1 N3 C1 . 153.1(2)
N1 Ni1 N3 C1 . -124(4)
N4 Ni1 N3 C1 . -20.4(2)
N2 Ni1 N3 C24 . -26.0(2)
N1 Ni1 N3 C24 . 57(4)
N4 Ni1 N3 C24 . 160.5(2)
N2 Ni1 N4 C2 . -61.7(10)
N1 Ni1 N4 C2 . -159.5(2)
N3 Ni1 N4 C2 . 22.0(2)
N2 Ni1 N4 C3 . 109.8(10)
N1 Ni1 N4 C3 . 12.0(3)
N3 Ni1 N4 C3 . -166.6(3)
Zn1 O1 C1 N3 . 175.2(3)
Zn1 O1 C1 C2 . -6.5(3)
C24 N3 C1 O1 . 11.8(5)
Ni1 N3 C1 O1 . -167.3(3)
C24 N3 C1 C2 . -166.6(3)
Ni1 N3 C1 C2 . 14.3(3)
Zn1 O2 C2 N4 . -179.4(3)
Zn1 O2 C2 C1 . 2.6(3)
C3 N4 C2 O2 . -9.1(5)
Ni1 N4 C2 O2 . 163.0(3)
C3 N4 C2 C1 . 168.9(3)
Ni1 N4 C2 C1 . -18.9(3)
O1 C1 C2 O2 . 2.9(4)
N3 C1 C2 O2 . -178.5(3)
O1 C1 C2 N4 . -175.3(3)
N3 C1 C2 N4 . 3.3(4)
C2 N4 C3 C4 . -22.6(4)
Ni1 N4 C3 C4 . 166.8(2)
C2 N4 C3 C8 . 160.9(3)
Ni1 N4 C3 C8 . -9.8(4)
N4 C3 C4 C5 . -179.2(3)
C8 C3 C4 C5 . -2.6(5)
C3 C4 C5 C6 . -0.3(5)
C4 C5 C6 C7 . 2.2(5)
C5 C6 C7 C8 . -1.2(5)
C6 C7 C8 C3 . -1.8(5)
C6 C7 C8 C9 . 178.1(3)
C4 C3 C8 C7 . 3.6(4)
N4 C3 C8 C7 . -179.8(3)
C4 C3 C8 C9 . -176.3(3)
N4 C3 C8 C9 . 0.4(4)
C13 N1 C9 C8 . 178.6(3)
Ni1 N1 C9 C8 . 2.7(5)
C13 N1 C9 C10 . 1.0(4)
Ni1 N1 C9 C10 . -174.9(2)
C7 C8 C9 N1 . -176.6(3)
C3 C8 C9 N1 . 3.3(5)
C7 C8 C9 C10 . 1.0(4)
C3 C8 C9 C10 . -179.1(3)
C11 O4 C10 O3 . -8.4(6)
C11 O4 C10 C9 . 169.9(3)
N1 C9 C10 O3 . 89.0(4)
C8 C9 C10 O3 . -88.8(4)
N1 C9 C10 O4 . -89.4(4)
C8 C9 C10 O4 . 92.8(3)
C10 O4 C11 C12 . -125.7(4)
C9 N1 C13 C14 . 160.3(3)
Ni1 N1 C13 C14 . -23.2(3)
C15 N2 C14 C13 . 144.9(3)
Ni1 N2 C14 C13 . -37.7(3)
N1 C13 C14 N2 . 38.2(4)
C14 N2 C15 C19 . 175.8(3)
Ni1 N2 C15 C19 . -1.1(5)
C14 N2 C15 C16 . -10.2(4)
Ni1 N2 C15 C16 . 172.9(2)
C17 O6 C16 O5 . -9.8(10)
C17' O6 C16 O5 . 8.4(9)
C17 O6 C16 C15 . 171.0(9)
C17' O6 C16 C15 . -170.8(8)
N2 C15 C16 O5 . -89.7(5)
C19 C15 C16 O5 . 84.7(5)
N2 C15 C16 O6 . 89.5(4)
C19 C15 C16 O6 . -96.0(4)
C16 O6 C17 C18 . -179.8(12)
C17' O6 C17 C18 . 64(3)
C16 O6 C17' C18' . 172.1(10)
C17 O6 C17' C18' . -117(4)
N2 C15 C19 C24 . -11.4(5)
C16 C15 C19 C24 . 174.5(3)
N2 C15 C19 C20 . 168.2(3)
C16 C15 C19 C20 . -5.8(4)
C24 C19 C20 C21 . 2.9(5)
C15 C19 C20 C21 . -176.7(3)
C19 C20 C21 C22 . 0.3(6)
C20 C21 C22 C23 . -2.6(6)
C21 C22 C23 C24 . 1.5(6)
C22 C23 C24 C19 . 1.8(5)
C22 C23 C24 N3 . 176.7(3)
C20 C19 C24 C23 . -3.9(5)
C15 C19 C24 C23 . 175.7(3)
C20 C19 C24 N3 . -178.9(3)
C15 C19 C24 N3 . 0.8(5)
C1 N3 C24 C23 . 27.7(4)
Ni1 N3 C24 C23 . -153.3(3)
C1 N3 C24 C19 . -157.5(3)
Ni1 N3 C24 C19 . 21.4(4)
